data_7130145
loop_
_publ_author_name
'Peng, Shuang'
'Li, Yan'
'Ge, Rui'
'Chen, Wen-Xin'
'Wang, Tian-Yu'
'Li, Xin-Xiong'
'Zheng, Shou-Tian'

_publ_section_title
;
 Designed assembly of heterometallic zeolite-like framework materials from
 two different supertetrahedral metal clusters
;
_journal_name_full 'Chemical Communications'
_journal_paper_doi 10.1039/D2CC01833K
_journal_year 2022
_chemical_formula_sum 'C36 H40 Co10 Cu4 I4 N4 O31'
_chemical_formula_weight 2375.78
_space_group_crystal_system hexagonal
_space_group_IT_number 186
_space_group_name_Hall 'P 6c -2c'
_space_group_name_H-M_alt 'P 63 m c'
_atom_sites_solution_hydrogens mixed
_audit_creation_method SHELXL-2018/3
_audit_update_record
;
2022-03-30 deposited with the CCDC.	2022-05-11 downloaded from the CCDC.
;
_cell_angle_alpha 90
_cell_angle_beta 90
_cell_angle_gamma 120
_cell_formula_units_Z 2
_cell_length_a 19.6109(12)
_cell_length_b 19.6109(12)
_cell_length_c 31.970(4)
_cell_measurement_reflns_used 9933
_cell_measurement_temperature 296(2)
_cell_measurement_theta_max 20.2925
_cell_measurement_theta_min 2.4925
_cell_volume 10648.0(16)
_computing_structure_refinement 'SHELXL-2018/3 (Sheldrick, 2018)'
_computing_structure_solution 'SHELXT 2018/2 (Sheldrick, 2018)'
_diffrn_ambient_temperature 296(2)
_diffrn_measured_fraction_theta_full 0.996
_diffrn_measured_fraction_theta_max 0.996
_diffrn_measurement_device_type 'CCD area detector'
_diffrn_measurement_method 'phi and omega scans'
_diffrn_radiation_type MoK\a
_diffrn_radiation_wavelength 0.71073
_diffrn_reflns_av_R_equivalents 0.0475
_diffrn_reflns_av_unetI/netI 0.0351
_diffrn_reflns_Laue_measured_fraction_full 0.996
_diffrn_reflns_Laue_measured_fraction_max 0.996
_diffrn_reflns_limit_h_max 21
_diffrn_reflns_limit_h_min -23
_diffrn_reflns_limit_k_max 23
_diffrn_reflns_limit_k_min -23
_diffrn_reflns_limit_l_max 36
_diffrn_reflns_limit_l_min -38
_diffrn_reflns_number 48672
_diffrn_reflns_point_group_measured_fraction_full 0.996
_diffrn_reflns_point_group_measured_fraction_max 0.996
_diffrn_reflns_theta_full 25.058
_diffrn_reflns_theta_max 25.058
_diffrn_reflns_theta_min 2.482
_exptl_absorpt_coefficient_mu 1.752
_exptl_absorpt_correction_T_max 0.7449
_exptl_absorpt_correction_T_min 0.6055
_exptl_crystal_colour yellow
_exptl_crystal_density_diffrn 0.741
_exptl_crystal_description piece
_exptl_crystal_F_000 2260
_refine_diff_density_max 0.559
_refine_diff_density_min -0.405
_refine_diff_density_rms 0.064
_refine_ls_abs_structure_details
;
 Refined as a perfect inversion twin.
;
_refine_ls_abs_structure_Flack 0.5
_refine_ls_extinction_method none
_refine_ls_goodness_of_fit_ref 0.950
_refine_ls_hydrogen_treatment constr
_refine_ls_matrix_type full
_refine_ls_number_parameters 193
_refine_ls_number_reflns 6867
_refine_ls_number_restraints 306
_refine_ls_restrained_S_all 0.960
_refine_ls_R_factor_all 0.0764
_refine_ls_R_factor_gt 0.0543
_refine_ls_shift/su_max 0.006
_refine_ls_shift/su_mean 0.000
_refine_ls_structure_factor_coef Fsqd
_refine_ls_weighting_details 'w=1/[\s^2^(Fo^2^)+(0.1144P)^2^] where P=(Fo^2^+2Fc^2^)/3'
_refine_ls_weighting_scheme calc
_refine_ls_wR_factor_gt 0.1474
_refine_ls_wR_factor_ref 0.1645
_reflns_Friedel_coverage 0.961
_reflns_Friedel_fraction_full 0.997
_reflns_Friedel_fraction_max 0.997
_reflns_number_gt 4655
_reflns_number_total 6867
_reflns_threshold_expression 'I > 2\s(I)'
_cod_data_source_file d2cc01833k2.cif
_cod_data_source_block d_sq
_cod_original_cell_volume 10647.9(18)
_cod_database_code 7130145
_shelx_shelxl_version_number 2018/3
_shelx_space_group_comment
;
The symmetry employed for this shelxl refinement is uniquely defined
by the following loop, which should always be used as a source of
symmetry information in preference to the above space-group names.
They are only intended as comments.
;

loop_
_space_group_symop_operation_xyz
'x, y, z'
'-y, x-y, z'
'-x+y, -x, z'
'-x, -y, z+1/2'
'y, -x+y, z+1/2'
'x-y, x, z+1/2'
'-y, -x, z'
'-x+y, y, z'
'x, x-y, z'
'y, x, z+1/2'
'x-y, -y, z+1/2'
'-x, -x+y, z+1/2'

loop_
_atom_site_label
_atom_site_type_symbol
_atom_site_fract_x
_atom_site_fract_y
_atom_site_fract_z
_atom_site_U_iso_or_equiv
_atom_site_adp_type
_atom_site_occupancy
_atom_site_site_symmetry_order
_atom_site_calc_flag
_atom_site_refinement_flags_posn
_atom_site_refinement_flags_adp
_atom_site_refinement_flags_occupancy
_atom_site_disorder_assembly
_atom_site_disorder_group
Cu1 Cu 0.62301(5) 0.37699(5) 0.60933(7) 0.1165(6) Uani 1 2 d S T P . .
Cu2 Cu 0.666667 0.333333 0.67468(9) 0.1104(9) Uani 1 6 d S T P . .
I1 I 0.666667 0.333333 0.53900(5) 0.1161(5) Uani 1 6 d S T P . .
I2 I 0.74341(2) 0.48681(5) 0.65424(4) 0.1167(4) Uani 1 2 d S T P . .
Co1 Co 0.28109(4) 0.56218(9) 0.53996(6) 0.0862(4) Uani 1 2 d S T P . .
Co2 Co 0.38520(5) 0.61480(5) 0.46209(6) 0.0942(5) Uani 1 2 d S T P . .
Co3 Co 0.333333 0.666667 0.61973(16) 0.1563(16) Uani 1 6 d S T P . .
Co4 Co 0.22819(10) 0.4564(2) 0.46087(11) 0.1722(11) Uani 1 2 d DS T P . .
O1 O 0.3793(2) 0.6207(2) 0.5714(3) 0.100(2) Uani 1 2 d S TU P . .
O2 O 0.2846(3) 0.5692(5) 0.4314(3) 0.100(2) Uani 1 2 d S TU P . .
O3 O 0.2331(4) 0.4663(9) 0.5772(5) 0.163(5) Uani 1 2 d S TU P . .
O4 O 0.333333 0.666667 0.5008(7) 0.145(6) Uani 1 6 d S TU P . .
O5 O 0.3318(3) 0.5249(3) 0.4998(2) 0.0946(15) Uani 1 1 d D U . . .
N1 N 0.5714(3) 0.4286(3) 0.5889(4) 0.148(4) Uani 1 2 d DS TU P . .
N2 N 0.333333 0.666667 0.2358(5) 0.122(5) Uani 1 6 d DS TU P . .
C1 C 0.3744(6) 0.4923(6) 0.5171(3) 0.101(2) Uani 1 1 d . U . . .
H1A H 0.392351 0.471807 0.494611 0.122 Uiso 1 1 calc R U . . .
H1B H 0.339513 0.448271 0.534700 0.122 Uiso 1 1 calc R U . . .
C2 C 0.4875(3) 0.5125(3) 0.5588(4) 0.117(3) Uani 1 2 d DS TU P . .
C3 C 0.333333 0.666667 0.3730(8) 0.113(5) Uani 1 6 d DS TU P . .
C4 C 0.2907(4) 0.5814(8) 0.3873(4) 0.111(3) Uani 1 2 d DS TU P . .
H4A H 0.237960 0.555651 0.375665 0.133 Uiso 0.5 1 calc R U P . .
H4B H 0.317692 0.555652 0.375665 0.133 Uiso 0.5 1 calc R U P . .
C5 C 0.333333 0.666667 0.3302(6) 0.120(5) Uani 1 6 d DS TU P . .
C6 C 0.2942(3) 0.5885(7) 0.2584(6) 0.122(6) Uani 0.3333 2 d DS TU P . .
H6 H 0.266872 0.533760 0.258547 0.146 Uiso 0.3333 2 d R U P . .
C7 C 0.5206(4) 0.4794(4) 0.5267(4) 0.170(5) Uani 1 2 d DS TU P . .
H7 H 0.515009 0.484991 0.498196 0.204 Uiso 1 2 calc R U P . .
C8 C 0.4481(3) 0.5519(3) 0.5439(5) 0.100(3) Uani 1 2 d S TU P . .
C9 C 0.4193(3) 0.5807(3) 0.5804(4) 0.094(3) Uani 1 2 d S TU P . .
H9A H 0.385024 0.535382 0.597445 0.113 Uiso 0.5 1 calc R U P . .
H9B H 0.464618 0.614976 0.597446 0.113 Uiso 0.5 1 calc R U P . .
C10 C 0.5640(4) 0.4360(4) 0.5426(5) 0.189(6) Uani 1 2 d DS TU P . .
H10 H 0.584903 0.415097 0.523751 0.227 Uiso 1 2 calc R U P . .
C11 C 0.5390(5) 0.4610(5) 0.6201(4) 0.192(6) Uani 1 2 d DS TU P . .
H11 H 0.544847 0.455153 0.648480 0.230 Uiso 1 2 calc R U P . .
C12 C 0.4959(4) 0.5041(4) 0.6058(4) 0.172(5) Uani 1 2 d DS TU P . .
H12 H 0.475417 0.524583 0.625160 0.206 Uiso 1 2 calc R U P . .
C13 C 0.3721(3) 0.7442(7) 0.3066(6) 0.119(6) Uani 0.3333 2 d DS TU P . .
H13 H 0.399448 0.798900 0.306472 0.143 Uiso 0.3333 2 d R U P . .
C14 C 0.3715(3) 0.7429(7) 0.2583(6) 0.117(6) Uani 0.3333 2 d DS TU P . .
H14 H 0.398864 0.797740 0.258232 0.140 Uiso 0.3333 2 d R U P . .
C15 C 0.2939(3) 0.5877(7) 0.3067(6) 0.125(6) Uani 0.3333 2 d DS TU P . .
H15 H 0.266498 0.533000 0.306783 0.150 Uiso 0.3333 2 d R U P . .
O1W O 0.1793(6) 0.3587(13) 0.5077(7) 0.247(9) Uani 1 2 d S TU P . .
O2W O 0.4346(4) 0.5654(4) 0.4246(4) 0.158(4) Uani 1 2 d S TU P . .
O3W O 0.4532(15) 0.7266(8) 0.6500(9) 0.225(8) Uani 1 2 d S TU P . .
O4W O 0.1221(8) 0.4254(8) 0.4215(4) 0.210(5) Uani 1 1 d . U . . .

loop_
_atom_site_aniso_label
_atom_site_aniso_U_11
_atom_site_aniso_U_22
_atom_site_aniso_U_33
_atom_site_aniso_U_23
_atom_site_aniso_U_13
_atom_site_aniso_U_12
Cu1 0.1174(10) 0.1174(10) 0.1331(13) 0.0096(5) -0.0096(5) 0.0724(10)
Cu2 0.1201(13) 0.1201(13) 0.0910(17) 0.000 0.000 0.0601(7)
I1 0.1239(8) 0.1239(8) 0.1005(10) 0.000 0.000 0.0620(4)
I2 0.1108(5) 0.0867(5) 0.1446(8) -0.0143(6) -0.0071(3) 0.0433(3)
Co1 0.0758(6) 0.0793(9) 0.1048(11) 0.0034(8) 0.0017(4) 0.0396(4)
Co2 0.0980(8) 0.0980(8) 0.0928(10) -0.0010(4) 0.0010(4) 0.0536(9)
Co3 0.160(2) 0.160(2) 0.150(4) 0.000 0.000 0.0798(12)
Co4 0.1743(19) 0.154(2) 0.181(3) -0.018(2) -0.0091(10) 0.0771(12)
O1 0.097(4) 0.097(4) 0.120(6) 0.002(2) -0.002(2) 0.060(4)
O2 0.108(4) 0.101(5) 0.088(5) -0.015(4) -0.0073(19) 0.050(2)
O3 0.115(5) 0.163(10) 0.226(13) 0.057(10) 0.028(5) 0.081(5)
O4 0.153(7) 0.153(7) 0.129(10) 0.000 0.000 0.076(4)
O5 0.088(3) 0.094(4) 0.115(4) 0.000(3) -0.002(3) 0.056(3)
N1 0.158(5) 0.158(5) 0.157(8) 0.002(4) -0.002(4) 0.099(6)
N2 0.124(6) 0.124(6) 0.117(8) 0.000 0.000 0.062(3)
C1 0.100(5) 0.102(5) 0.110(5) -0.003(4) -0.005(4) 0.057(4)
C2 0.122(4) 0.122(4) 0.136(7) 0.007(3) -0.007(3) 0.083(5)
C3 0.116(6) 0.116(6) 0.107(8) 0.000 0.000 0.058(3)
C4 0.122(6) 0.106(6) 0.100(6) -0.006(5) -0.003(3) 0.053(3)
C5 0.123(5) 0.123(5) 0.114(8) 0.000 0.000 0.061(3)
C6 0.126(9) 0.125(9) 0.114(10) -0.001(8) -0.001(4) 0.062(4)
C7 0.172(6) 0.172(6) 0.173(9) 0.015(5) -0.015(5) 0.091(7)
C8 0.100(4) 0.100(4) 0.120(6) 0.006(3) -0.006(3) 0.066(4)
C9 0.094(4) 0.094(4) 0.110(6) 0.001(3) -0.001(3) 0.058(5)
C10 0.188(6) 0.188(6) 0.185(9) 0.001(5) -0.001(5) 0.089(7)
C11 0.188(6) 0.188(6) 0.177(9) 0.001(5) -0.001(5) 0.078(7)
C12 0.169(6) 0.169(6) 0.164(8) -0.001(5) 0.001(5) 0.074(7)
C13 0.123(9) 0.120(9) 0.113(10) 0.006(8) 0.003(4) 0.060(4)
C14 0.120(9) 0.120(9) 0.111(10) -0.003(8) -0.001(4) 0.060(4)
C15 0.128(9) 0.126(9) 0.120(10) -0.004(8) -0.002(4) 0.063(4)
O1W 0.254(15) 0.205(15) 0.266(17) 0.070(14) 0.035(7) 0.103(8)
O2W 0.179(8) 0.179(8) 0.133(8) 0.001(4) -0.001(4) 0.102(9)
O3W 0.261(16) 0.195(10) 0.242(19) -0.024(7) -0.048(15) 0.130(8)
O4W 0.193(10) 0.204(11) 0.168(8) -0.030(8) 0.011(8) 0.051(9)

loop_
_atom_type_symbol
_atom_type_description
_atom_type_scat_dispersion_real
_atom_type_scat_dispersion_imag
_atom_type_scat_source
C C 0.0033 0.0016 'International Tables Vol C Tables 4.2.6.8 and 6.1.1.4'
H H 0.0000 0.0000 'International Tables Vol C Tables 4.2.6.8 and 6.1.1.4'
Co Co 0.3494 0.9721 'International Tables Vol C Tables 4.2.6.8 and 6.1.1.4'
Cu Cu 0.3201 1.2651 'International Tables Vol C Tables 4.2.6.8 and 6.1.1.4'
I I -0.4742 1.8119 'International Tables Vol C Tables 4.2.6.8 and 6.1.1.4'
N N 0.0061 0.0033 'International Tables Vol C Tables 4.2.6.8 and 6.1.1.4'
O O 0.0106 0.0060 'International Tables Vol C Tables 4.2.6.8 and 6.1.1.4'

loop_
_geom_angle_atom_site_label_1
_geom_angle_atom_site_label_2
_geom_angle_atom_site_label_3
_geom_angle
_geom_angle_site_symmetry_1
_geom_angle_site_symmetry_3
_geom_angle_publ_flag
N1 Cu1 Cu2 145.8(5) . . ?
N1 Cu1 Cu1 144.2(2) . 2_655 ?
Cu2 Cu1 Cu1 59.92(5) . 2_655 ?
N1 Cu1 Cu1 144.2(2) . 3_665 ?
Cu2 Cu1 Cu1 59.92(5) . 3_665 ?
Cu1 Cu1 Cu1 60.0 2_655 3_665 ?
N1 Cu1 I2 104.5(2) . . ?
Cu2 Cu1 I2 61.61(5) . . ?
Cu1 Cu1 I2 111.28(4) 2_655 . ?
Cu1 Cu1 I2 61.38(4) 3_665 . ?
N1 Cu1 I2 104.5(2) . 2_655 ?
Cu2 Cu1 I2 61.61(5) . 2_655 ?
Cu1 Cu1 I2 61.39(4) 2_655 2_655 ?
Cu1 Cu1 I2 111.28(4) 3_665 2_655 ?
I2 Cu1 I2 114.68(9) . 2_655 ?
N1 Cu1 I1 102.9(5) . . ?
Cu2 Cu1 I1 111.23(7) . . ?
Cu1 Cu1 I1 61.52(3) 2_655 . ?
Cu1 Cu1 I1 61.52(3) 3_665 . ?
I2 Cu1 I1 114.22(5) . . ?
I2 Cu1 I1 114.22(5) 2_655 . ?
N2 Cu2 Cu1 144.63(6) 4_665 2_655 ?
N2 Cu2 Cu1 144.63(6) 4_665 3_665 ?
Cu1 Cu2 Cu1 60.17(10) 2_655 3_665 ?
N2 Cu2 Cu1 144.64(6) 4_665 . ?
Cu1 Cu2 Cu1 60.17(10) 2_655 . ?
Cu1 Cu2 Cu1 60.17(10) 3_665 . ?
N2 Cu2 I2 104.07(6) 4_665 3_665 ?
Cu1 Cu2 I2 61.38(4) 2_655 3_665 ?
Cu1 Cu2 I2 61.38(4) 3_665 3_665 ?
Cu1 Cu2 I2 111.30(11) . 3_665 ?
N2 Cu2 I2 104.07(6) 4_665 2_655 ?
Cu1 Cu2 I2 61.38(4) 2_655 2_655 ?
Cu1 Cu2 I2 111.30(11) 3_665 2_655 ?
Cu1 Cu2 I2 61.38(4) . 2_655 ?
I2 Cu2 I2 114.29(5) 3_665 2_655 ?
N2 Cu2 I2 104.07(6) 4_665 . ?
Cu1 Cu2 I2 111.30(11) 2_655 . ?
Cu1 Cu2 I2 61.38(4) 3_665 . ?
Cu1 Cu2 I2 61.38(4) . . ?
I2 Cu2 I2 114.29(5) 3_665 . ?
I2 Cu2 I2 114.29(5) 2_655 . ?
Cu1 I1 Cu1 56.95(7) 3_665 2_655 ?
Cu1 I1 Cu1 56.95(7) 3_665 . ?
Cu1 I1 Cu1 56.95(7) 2_655 . ?
Cu1 I2 Cu1 57.23(8) . 3_665 ?
Cu1 I2 Cu2 57.01(6) . . ?
Cu1 I2 Cu2 57.01(6) 3_665 . ?
O1 Co1 O1 87.5(5) 3_565 . ?
O1 Co1 O5 91.2(3) 3_565 8 ?
O1 Co1 O5 166.7(3) . 8 ?
O1 Co1 O5 166.7(3) 3_565 . ?
O1 Co1 O5 91.2(3) . . ?
O5 Co1 O5 87.0(4) 8 . ?
O1 Co1 O3 96.1(5) 3_565 . ?
O1 Co1 O3 96.1(5) . . ?
O5 Co1 O3 97.2(4) 8 . ?
O5 Co1 O3 97.2(4) . . ?
O1 Co1 O4 83.2(4) 3_565 . ?
O1 Co1 O4 83.2(4) . . ?
O5 Co1 O4 83.5(4) 8 . ?
O5 Co1 O4 83.5(4) . . ?
O3 Co1 O4 179.0(8) . . ?
O5 Co2 O5 92.1(4) . 7_665 ?
O5 Co2 O2 86.2(3) . . ?
O5 Co2 O2 168.7(3) 7_665 . ?
O5 Co2 O2 168.7(3) . 2_665 ?
O5 Co2 O2 86.2(3) 7_665 2_665 ?
O2 Co2 O2 93.2(5) . 2_665 ?
O5 Co2 O2W 95.7(3) . . ?
O5 Co2 O2W 95.7(3) 7_665 . ?
O2 Co2 O2W 95.6(3) . . ?
O2 Co2 O2W 95.6(3) 2_665 . ?
O5 Co2 O4 84.6(4) . . ?
O5 Co2 O4 84.6(4) 7_665 . ?
O2 Co2 O4 84.2(4) . . ?
O2 Co2 O4 84.2(4) 2_665 . ?
O2W Co2 O4 179.6(6) . . ?
O1 Co3 O1 76.0(4) 3_565 2_665 ?
O1 Co3 O1 76.0(4) 3_565 . ?
O1 Co3 O1 76.0(4) 2_665 . ?
O1 Co3 O3W 88.9(6) 3_565 2_665 ?
O1 Co3 O3W 88.9(6) 2_665 2_665 ?
O1 Co3 O3W 160.7(8) . 2_665 ?
O1 Co3 O3W 88.9(6) 3_565 3_565 ?
O1 Co3 O3W 160.7(8) 2_665 3_565 ?
O1 Co3 O3W 88.9(6) . 3_565 ?
O3W Co3 O3W 103.0(9) 2_665 3_565 ?
O1 Co3 O3W 160.7(8) 3_565 . ?
O1 Co3 O3W 88.9(6) 2_665 . ?
O1 Co3 O3W 88.9(6) . . ?
O3W Co3 O3W 103.0(9) 2_665 . ?
O3W Co3 O3W 103.0(9) 3_565 . ?
O2 Co4 O5 76.8(3) . 8 ?
O2 Co4 O5 76.8(3) . . ?
O5 Co4 O5 77.3(3) 8 . ?
O2 Co4 O1W 164.1(7) . . ?
O5 Co4 O1W 90.8(6) 8 . ?
O5 Co4 O1W 90.8(6) . . ?
O2 Co4 O4W 87.9(4) . 8 ?
O5 Co4 O4W 160.2(4) 8 8 ?
O5 Co4 O4W 87.2(4) . 8 ?
O1W Co4 O4W 101.6(6) . 8 ?
O2 Co4 O4W 87.9(4) . . ?
O5 Co4 O4W 87.2(4) 8 . ?
O5 Co4 O4W 160.2(4) . . ?
O1W Co4 O4W 101.6(6) . . ?
O4W Co4 O4W 105.0(7) 8 . ?
C9 O1 Co1 116.3(4) . 2_665 ?
C9 O1 Co1 116.3(4) . . ?
Co1 O1 Co1 103.5(4) 2_665 . ?
C9 O1 Co3 123.4(8) . . ?
Co1 O1 Co3 96.7(3) 2_665 . ?
Co1 O1 Co3 96.7(3) . . ?
C4 O2 Co2 115.8(5) . . ?
C4 O2 Co2 115.8(5) . 3_565 ?
Co2 O2 Co2 101.4(4) . 3_565 ?
C4 O2 Co4 124.5(8) . . ?
Co2 O2 Co4 97.7(3) . . ?
Co2 O2 Co4 97.7(3) 3_565 . ?
Co2 O4 Co2 90.2(7) 3_565 2_665 ?
Co2 O4 Co2 90.2(7) 3_565 . ?
Co2 O4 Co2 90.2(7) 2_665 . ?
Co2 O4 Co1 89.83(5) 3_565 3_565 ?
Co2 O4 Co1 89.83(5) 2_665 3_565 ?
Co2 O4 Co1 179.9(10) . 3_565 ?
Co2 O4 Co1 89.83(5) 3_565 . ?
Co2 O4 Co1 179.9(10) 2_665 . ?
Co2 O4 Co1 89.83(5) . . ?
Co1 O4 Co1 90.1(7) 3_565 . ?
Co2 O4 Co1 179.9(10) 3_565 2_665 ?
Co2 O4 Co1 89.83(5) 2_665 2_665 ?
Co2 O4 Co1 89.83(5) . 2_665 ?
Co1 O4 Co1 90.1(7) 3_565 2_665 ?
Co1 O4 Co1 90.1(7) . 2_665 ?
C1 O5 Co2 119.0(6) . . ?
C1 O5 Co1 116.1(6) . . ?
Co2 O5 Co1 102.0(3) . . ?
C1 O5 Co4 122.1(5) . . ?
Co2 O5 Co4 96.8(3) . . ?
Co1 O5 Co4 96.4(2) . . ?
C11 N1 C10 122.5(8) . . ?
C11 N1 Cu1 117.4(9) . . ?
C10 N1 Cu1 120.1(9) . . ?
C14 N2 C14 98.4(7) . 2_665 ?
C14 N2 C14 98.4(7) . 3_565 ?
C14 N2 C14 98.4(7) 2_665 3_565 ?
C14 N2 C6 52.0(2) . 3_565 ?
C14 N2 C6 52.0(2) 2_665 3_565 ?
C14 N2 C6 122.4(9) 3_565 3_565 ?
C14 N2 C6 52.0(2) . 2_665 ?
C14 N2 C6 122.4(9) 2_665 2_665 ?
C14 N2 C6 52.0(2) 3_565 2_665 ?
C6 N2 C6 99.0(7) 3_565 2_665 ?
C14 N2 C6 122.4(9) . . ?
C14 N2 C6 52.0(2) 2_665 . ?
C14 N2 C6 52.0(2) 3_565 . ?
C6 N2 C6 99.0(7) 3_565 . ?
C6 N2 C6 99.0(7) 2_665 . ?
C14 N2 Cu2 119.1(6) . 4_664 ?
C14 N2 Cu2 119.1(6) 2_665 4_664 ?
C14 N2 Cu2 119.1(6) 3_565 4_664 ?
C6 N2 Cu2 118.6(6) 3_565 4_664 ?
C6 N2 Cu2 118.6(6) 2_665 4_664 ?
C6 N2 Cu2 118.6(6) . 4_664 ?
O5 C1 C8 114.3(8) . . ?
O5 C1 H1A 108.7 . . ?
C8 C1 H1A 108.7 . . ?
O5 C1 H1B 108.7 . . ?
C8 C1 H1B 108.7 . . ?
H1A C1 H1B 107.6 . . ?
C8 C2 C7 118.0(11) . . ?
C8 C2 C12 120.3(11) . . ?
C7 C2 C12 121.8(8) . . ?
C5 C3 C4 107.5(11) . 3_565 ?
C5 C3 C4 107.5(11) . . ?
C4 C3 C4 111.3(10) 3_565 . ?
C5 C3 C4 107.5(11) . 2_665 ?
C4 C3 C4 111.3(10) 3_565 2_665 ?
C4 C3 C4 111.3(10) . 2_665 ?
O2 C4 C3 115.9(14) . . ?
O2 C4 H4A 108.3 . . ?
C3 C4 H4A 108.3 . . ?
O2 C4 H4B 108.3 . . ?
C3 C4 H4B 108.3 . . ?
H4A C4 H4B 107.4 . . ?
C3 C5 C13 119.8(6) . . ?
C3 C5 C13 119.8(6) . 2_665 ?
C13 C5 C13 97.4(7) . 2_665 ?
C3 C5 C13 119.8(6) . 3_565 ?
C13 C5 C13 97.4(7) . 3_565 ?
C13 C5 C13 97.4(7) 2_665 3_565 ?
C3 C5 C15 119.2(6) . 3_565 ?
C13 C5 C15 51.6(2) . 3_565 ?
C13 C5 C15 51.6(2) 2_665 3_565 ?
C13 C5 C15 121.0(9) 3_565 3_565 ?
C3 C5 C15 119.2(6) . . ?
C13 C5 C15 121.0(9) . . ?
C13 C5 C15 51.6(2) 2_665 . ?
C13 C5 C15 51.6(2) 3_565 . ?
C15 C5 C15 98.2(7) 3_565 . ?
C3 C5 C15 119.2(6) . 2_665 ?
C13 C5 C15 51.6(2) . 2_665 ?
C13 C5 C15 121.0(9) 2_665 2_665 ?
C13 C5 C15 51.6(2) 3_565 2_665 ?
C15 C5 C15 98.2(7) 3_565 2_665 ?
C15 C5 C15 98.2(7) . 2_665 ?
C14 C6 C14 117.5(15) 3_565 2_665 ?
C14 C6 N2 62.8(8) 3_565 . ?
C14 C6 N2 62.8(8) 2_665 . ?
C14 C6 C15 90.4(8) 3_565 . ?
C14 C6 C15 90.4(8) 2_665 . ?
N2 C6 C15 119.0(9) . . ?
C14 C6 C13 49.5(6) 3_565 3_565 ?
C14 C6 C13 108.1(10) 2_665 3_565 ?
N2 C6 C13 94.2(6) . 3_565 ?
C15 C6 C13 40.9(4) . 3_565 ?
C14 C6 C13 108.1(10) 3_565 2_665 ?
C14 C6 C13 49.5(6) 2_665 2_665 ?
N2 C6 C13 94.2(6) . 2_665 ?
C15 C6 C13 40.9(4) . 2_665 ?
C13 C6 C13 68.4(7) 3_565 2_665 ?
C14 C6 H6 121.2 3_565 . ?
C14 C6 H6 121.2 2_665 . ?
N2 C6 H6 151.7 . . ?
C15 C6 H6 89.3 . . ?
C13 C6 H6 109.1 3_565 . ?
C13 C6 H6 109.1 2_665 . ?
C2 C7 C10 118.6(8) . . ?
C2 C7 H7 120.7 . . ?
C10 C7 H7 120.7 . . ?
C2 C8 C9 110.4(11) . . ?
C2 C8 C1 108.9(7) . . ?
C9 C8 C1 108.5(7) . . ?
C2 C8 C1 108.9(7) . 7_665 ?
C9 C8 C1 108.5(7) . 7_665 ?
C1 C8 C1 111.5(11) . 7_665 ?
O1 C9 C8 118.0(11) . . ?
O1 C9 H9A 107.8 . . ?
C8 C9 H9A 107.8 . . ?
O1 C9 H9B 107.8 . . ?
C8 C9 H9B 107.8 . . ?
H9A C9 H9B 107.1 . . ?
N1 C10 C7 118.6(9) . . ?
N1 C10 H10 120.7 . . ?
C7 C10 H10 120.7 . . ?
N1 C11 C12 120.6(9) . . ?
N1 C11 H11 119.7 . . ?
C12 C11 H11 119.7 . . ?
C2 C12 C11 118.0(8) . . ?
C2 C12 H12 121.0 . . ?
C11 C12 H12 121.0 . . ?
C15 C13 C15 121.8(15) 2_665 3_565 ?
C15 C13 C5 64.9(8) 2_665 . ?
C15 C13 C5 64.9(8) 3_565 . ?
C15 C13 C14 89.8(8) 2_665 . ?
C15 C13 C14 89.8(8) 3_565 . ?
C5 C13 C14 119.0(9) . . ?
C15 C13 C6 49.5(6) 2_665 2_665 ?
C15 C13 C6 110.0(10) 3_565 2_665 ?
C5 C13 C6 95.6(6) . 2_665 ?
C14 C13 C6 40.3(4) . 2_665 ?
C15 C13 C6 110.0(10) 2_665 3_565 ?
C15 C13 C6 49.5(6) 3_565 3_565 ?
C5 C13 C6 95.6(6) . 3_565 ?
C14 C13 C6 40.3(4) . 3_565 ?
C6 C13 C6 69.1(7) 2_665 3_565 ?
C15 C13 H13 119.1 2_665 . ?
C15 C13 H13 119.1 3_565 . ?
C5 C13 H13 150.4 . . ?
C14 C13 H13 90.6 . . ?
C6 C13 H13 108.6 2_665 . ?
C6 C13 H13 108.6 3_565 . ?
C6 C14 C6 122.5(15) 2_665 3_565 ?
C6 C14 N2 65.2(8) 2_665 . ?
C6 C14 N2 65.2(8) 3_565 . ?
C6 C14 C13 90.2(8) 2_665 . ?
C6 C14 C13 90.2(8) 3_565 . ?
N2 C14 C13 119.8(9) . . ?
C6 C14 C15 49.4(6) 2_665 2_665 ?
C6 C14 C15 110.6(10) 3_565 2_665 ?
N2 C14 C15 95.8(6) . 2_665 ?
C13 C14 C15 40.8(4) . 2_665 ?
C6 C14 C15 110.6(10) 2_665 3_565 ?
C6 C14 C15 49.4(6) 3_565 3_565 ?
N2 C14 C15 95.8(6) . 3_565 ?
C13 C14 C15 40.8(4) . 3_565 ?
C15 C14 C15 69.7(7) 2_665 3_565 ?
C6 C14 H14 118.8 2_665 . ?
C6 C14 H14 118.8 3_565 . ?
N2 C14 H14 150.7 . . ?
C13 C14 H14 89.4 . . ?
C15 C14 H14 108.1 2_665 . ?
C15 C14 H14 108.1 3_565 . ?
C13 C15 C13 118.2(15) 3_565 2_665 ?
C13 C15 C5 63.5(8) 3_565 . ?
C13 C15 C5 63.5(8) 2_665 . ?
C13 C15 C6 89.6(8) 3_565 . ?
C13 C15 C6 89.6(8) 2_665 . ?
C5 C15 C6 118.7(9) . . ?
C13 C15 C14 49.4(6) 3_565 3_565 ?
C13 C15 C14 107.2(10) 2_665 3_565 ?
C5 C15 C14 94.2(6) . 3_565 ?
C6 C15 C14 40.2(4) . 3_565 ?
C13 C15 C14 107.2(10) 3_565 2_665 ?
C13 C15 C14 49.4(6) 2_665 2_665 ?
C5 C15 C14 94.2(6) . 2_665 ?
C6 C15 C14 40.2(4) . 2_665 ?
C14 C15 C14 67.0(7) 3_565 2_665 ?
C13 C15 H15 120.9 3_565 . ?
C13 C15 H15 120.9 2_665 . ?
C5 C15 H15 150.7 . . ?
C6 C15 H15 90.6 . . ?
C14 C15 H15 110.1 3_565 . ?
C14 C15 H15 110.0 2_665 . ?

loop_
_geom_bond_atom_site_label_1
_geom_bond_atom_site_label_2
_geom_bond_distance
_geom_bond_site_symmetry_2
_geom_bond_publ_flag
Cu1 N1 1.871(11) . ?
Cu1 Cu2 2.562(3) . ?
Cu1 Cu1 2.568(3) 2_655 ?
Cu1 Cu1 2.568(3) 3_665 ?
Cu1 I2 2.6813(14) . ?
Cu1 I2 2.6813(14) 2_655 ?
Cu1 I1 2.693(3) . ?
Cu2 N2 1.955(18) 4_665 ?
Cu2 I2 2.6871(11) 3_665 ?
Cu2 I2 2.6871(11) 2_655 ?
Cu2 I2 2.6872(11) . ?
Co1 O1 1.957(6) 3_565 ?
Co1 O1 1.957(6) . ?
Co1 O5 1.976(6) 8 ?
Co1 O5 1.976(6) . ?
Co1 O3 2.018(13) . ?
Co1 O4 2.171(13) . ?
Co2 O5 1.952(7) . ?
Co2 O5 1.952(7) 7_665 ?
Co2 O2 1.972(5) . ?
Co2 O2 1.972(5) 2_665 ?
Co2 O2W 2.062(13) . ?
Co2 O4 2.154(13) . ?
Co3 O1 2.197(10) 3_565 ?
Co3 O1 2.197(10) 2_665 ?
Co3 O1 2.196(10) . ?
Co3 O3W 2.25(2) 2_665 ?
Co3 O3W 2.25(2) 3_565 ?
Co3 O3W 2.25(2) . ?
Co4 O2 2.135(10) . ?
Co4 O5 2.179(7) 8 ?
Co4 O5 2.180(7) . ?
Co4 O1W 2.234(19) . ?
Co4 O4W 2.240(14) 8 ?
Co4 O4W 2.240(14) . ?
O1 C9 1.387(14) . ?
O2 C4 1.426(16) . ?
O5 C1 1.395(11) . ?
N1 C11 1.486(11) . ?
N1 C10 1.501(11) . ?
N2 C14 1.482(12) . ?
N2 C14 1.482(12) 2_665 ?
N2 C14 1.482(12) 3_565 ?
N2 C6 1.512(12) 3_565 ?
N2 C6 1.512(12) 2_665 ?
N2 C6 1.512(12) . ?
C1 C8 1.581(12) . ?
C1 H1A 0.9700 . ?
C1 H1B 0.9700 . ?
C2 C8 1.420(16) . ?
C2 C7 1.521(11) . ?
C2 C12 1.531(11) . ?
C3 C5 1.37(3) . ?
C3 C4 1.519(15) 3_565 ?
C3 C4 1.519(15) . ?
C3 C4 1.519(15) 2_665 ?
C4 H4A 0.9700 . ?
C4 H4B 0.9700 . ?
C5 C13 1.517(12) . ?
C5 C13 1.517(12) 2_665 ?
C5 C13 1.517(12) 3_565 ?
C5 C15 1.536(12) 3_565 ?
C5 C15 1.536(12) . ?
C5 C15 1.536(12) 2_665 ?
C6 C14 1.312(6) 3_565 ?
C6 C14 1.312(6) 2_665 ?
C6 C15 1.543(12) . ?
C6 C13 2.029(14) 3_565 ?
C6 C13 2.029(14) 2_665 ?
C6 H6 0.9294 . ?
C7 C10 1.561(11) . ?
C7 H7 0.9300 . ?
C8 C9 1.525(19) . ?
C9 H9A 0.9700 . ?
C9 H9B 0.9700 . ?
C10 H10 0.9300 . ?
C11 C12 1.533(12) . ?
C11 H11 0.9300 . ?
C12 H12 0.9300 . ?
C13 C15 1.328(6) 2_665 ?
C13 C15 1.328(6) 3_565 ?
C13 C14 1.542(12) . ?
C13 H13 0.9297 . ?
C14 C15 2.032(14) 2_665 ?
C14 C15 2.032(14) 3_565 ?
C14 H14 0.9309 . ?
C15 H15 0.9296 . ?

loop_
_geom_torsion_atom_site_label_1
_geom_torsion_atom_site_label_2
_geom_torsion_atom_site_label_3
_geom_torsion_atom_site_label_4
_geom_torsion
_geom_torsion_site_symmetry_1
_geom_torsion_site_symmetry_2
_geom_torsion_site_symmetry_3
_geom_torsion_site_symmetry_4
_geom_torsion_publ_flag
Cu2 Cu1 N1 C11 0.000(4) . . . . ?
Cu1 Cu1 N1 C11 121.2(5) 2_655 . . . ?
Cu1 Cu1 N1 C11 -121.2(5) 3_665 . . . ?
I2 Cu1 N1 C11 -60.40(12) . . . . ?
I2 Cu1 N1 C11 60.40(12) 2_655 . . . ?
I1 Cu1 N1 C11 180.000(3) . . . . ?
Cu2 Cu1 N1 C10 180.000(4) . . . . ?
Cu1 Cu1 N1 C10 -58.8(5) 2_655 . . . ?
Cu1 Cu1 N1 C10 58.8(5) 3_665 . . . ?
I2 Cu1 N1 C10 119.60(11) . . . . ?
I2 Cu1 N1 C10 -119.60(12) 2_655 . . . ?
I1 Cu1 N1 C10 0.000(3) . . . . ?
Co2 O5 C1 C8 58.8(10) . . . . ?
Co1 O5 C1 C8 -63.6(10) . . . . ?
Co4 O5 C1 C8 179.4(7) . . . . ?
Co2 O2 C4 C3 -59.3(5) . . . . ?
Co2 O2 C4 C3 59.3(5) 3_565 . . . ?
Co4 O2 C4 C3 180.000(4) . . . . ?
C5 C3 C4 O2 180.000(4) . . . . ?
C4 C3 C4 O2 -62.4(14) 3_565 . . . ?
C4 C3 C4 O2 62.4(14) 2_665 . . . ?
C4 C3 C5 C13 59.999(4) 3_565 . . . ?
C4 C3 C5 C13 180.000(4) . . . . ?
C4 C3 C5 C13 -60.001(3) 2_665 . . . ?
C4 C3 C5 C13 -60.002(4) 3_565 . . 2_665 ?
C4 C3 C5 C13 59.999(3) . . . 2_665 ?
C4 C3 C5 C13 179.998(2) 2_665 . . 2_665 ?
C4 C3 C5 C13 179.998(5) 3_565 . . 3_565 ?
C4 C3 C5 C13 -60.001(3) . . . 3_565 ?
C4 C3 C5 C13 59.998(3) 2_665 . . 3_565 ?
C4 C3 C5 C15 -0.001(4) 3_565 . . 3_565 ?
C4 C3 C5 C15 120.000(4) . . . 3_565 ?
C4 C3 C5 C15 -120.001(3) 2_665 . . 3_565 ?
C4 C3 C5 C15 -120.001(4) 3_565 . . . ?
C4 C3 C5 C15 0.000(3) . . . . ?
C4 C3 C5 C15 119.999(2) 2_665 . . . ?
C4 C3 C5 C15 119.999(4) 3_565 . . 2_665 ?
C4 C3 C5 C15 -120.000(3) . . . 2_665 ?
C4 C3 C5 C15 -0.001(2) 2_665 . . 2_665 ?
C14 N2 C6 C14 -74.0(7) . . . 3_565 ?
C14 N2 C6 C14 -147.9(14) 2_665 . . 3_565 ?
C6 N2 C6 C14 -124.3(7) 3_565 . . 3_565 ?
C6 N2 C6 C14 -23.6(10) 2_665 . . 3_565 ?
Cu2 N2 C6 C14 106.0(7) 4_664 . . 3_565 ?
C14 N2 C6 C14 74.0(7) . . . 2_665 ?
C14 N2 C6 C14 147.9(14) 3_565 . . 2_665 ?
C6 N2 C6 C14 23.6(10) 3_565 . . 2_665 ?
C6 N2 C6 C14 124.3(7) 2_665 . . 2_665 ?
Cu2 N2 C6 C14 -106.0(7) 4_664 . . 2_665 ?
C14 N2 C6 C15 0.000(3) . . . . ?
C14 N2 C6 C15 -74.0(7) 2_665 . . . ?
C14 N2 C6 C15 74.0(7) 3_565 . . . ?
C6 N2 C6 C15 -50.4(5) 3_565 . . . ?
C6 N2 C6 C15 50.4(5) 2_665 . . . ?
Cu2 N2 C6 C15 180.002(3) 4_664 . . . ?
C14 N2 C6 C13 -34.3(4) . . . 3_565 ?
C14 N2 C6 C13 -108.2(9) 2_665 . . 3_565 ?
C14 N2 C6 C13 39.7(6) 3_565 . . 3_565 ?
C6 N2 C6 C13 -84.7(5) 3_565 . . 3_565 ?
C6 N2 C6 C13 16.1(8) 2_665 . . 3_565 ?
Cu2 N2 C6 C13 145.7(4) 4_664 . . 3_565 ?
C14 N2 C6 C13 34.3(4) . . . 2_665 ?
C14 N2 C6 C13 -39.7(6) 2_665 . . 2_665 ?
C14 N2 C6 C13 108.2(9) 3_565 . . 2_665 ?
C6 N2 C6 C13 -16.1(8) 3_565 . . 2_665 ?
C6 N2 C6 C13 84.7(5) 2_665 . . 2_665 ?
Cu2 N2 C6 C13 -145.7(4) 4_664 . . 2_665 ?
C8 C2 C7 C10 180.000(4) . . . . ?
C12 C2 C7 C10 0.000(5) . . . . ?
C7 C2 C8 C9 180.000(4) . . . . ?
C12 C2 C8 C9 0.000(5) . . . . ?
C7 C2 C8 C1 60.9(8) . . . . ?
C12 C2 C8 C1 -119.1(8) . . . . ?
C7 C2 C8 C1 -60.9(8) . . . 7_665 ?
C12 C2 C8 C1 119.1(8) . . . 7_665 ?
O5 C1 C8 C2 -178.5(9) . . . . ?
O5 C1 C8 C9 61.3(11) . . . . ?
O5 C1 C8 C1 -58.2(13) . . . 7_665 ?
Co1 O1 C9 C8 -61.2(5) 2_665 . . . ?
Co1 O1 C9 C8 61.2(5) . . . . ?
Co3 O1 C9 C8 180.000(3) . . . . ?
C2 C8 C9 O1 180.000(4) . . . . ?
C1 C8 C9 O1 -60.7(7) . . . . ?
C1 C8 C9 O1 60.7(7) 7_665 . . . ?
C11 N1 C10 C7 0.000(5) . . . . ?
Cu1 N1 C10 C7 180.000(2) . . . . ?
C2 C7 C10 N1 0.000(5) . . . . ?
C10 N1 C11 C12 0.000(6) . . . . ?
Cu1 N1 C11 C12 180.000(5) . . . . ?
C8 C2 C12 C11 180.000(4) . . . . ?
C7 C2 C12 C11 0.000(7) . . . . ?
N1 C11 C12 C2 0.000(5) . . . . ?
C3 C5 C13 C15 105.3(7) . . . 2_665 ?
C13 C5 C13 C15 -124.0(7) 2_665 . . 2_665 ?
C13 C5 C13 C15 -25.5(10) 3_565 . . 2_665 ?
C15 C5 C13 C15 -149.4(14) 3_565 . . 2_665 ?
C15 C5 C13 C15 -74.7(7) . . . 2_665 ?
C3 C5 C13 C15 -105.3(7) . . . 3_565 ?
C13 C5 C13 C15 25.5(9) 2_665 . . 3_565 ?
C13 C5 C13 C15 124.0(7) 3_565 . . 3_565 ?
C15 C5 C13 C15 74.7(7) . . . 3_565 ?
C15 C5 C13 C15 149.4(14) 2_665 . . 3_565 ?
C3 C5 C13 C14 180.000(2) . . . . ?
C13 C5 C13 C14 -49.3(5) 2_665 . . . ?
C13 C5 C13 C14 49.3(5) 3_565 . . . ?
C15 C5 C13 C14 -74.7(7) 3_565 . . . ?
C15 C5 C13 C14 0.000(4) . . . . ?
C15 C5 C13 C14 74.7(7) 2_665 . . . ?
C3 C5 C13 C6 145.3(4) . . . 2_665 ?
C13 C5 C13 C6 -84.0(5) 2_665 . . 2_665 ?
C13 C5 C13 C6 14.6(7) 3_565 . . 2_665 ?
C15 C5 C13 C6 -109.4(9) 3_565 . . 2_665 ?
C15 C5 C13 C6 -34.7(4) . . . 2_665 ?
C15 C5 C13 C6 40.0(6) 2_665 . . 2_665 ?
C3 C5 C13 C6 -145.3(4) . . . 3_565 ?
C13 C5 C13 C6 -14.5(8) 2_665 . . 3_565 ?
C13 C5 C13 C6 84.0(5) 3_565 . . 3_565 ?
C15 C5 C13 C6 -40.0(6) 3_565 . . 3_565 ?
C15 C5 C13 C6 34.7(4) . . . 3_565 ?
C15 C5 C13 C6 109.4(9) 2_665 . . 3_565 ?
C14 N2 C14 C6 124.9(7) 2_665 . . 2_665 ?
C14 N2 C14 C6 25.0(10) 3_565 . . 2_665 ?
C6 N2 C14 C6 149.9(14) 3_565 . . 2_665 ?
C6 N2 C14 C6 74.9(7) . . . 2_665 ?
Cu2 N2 C14 C6 -105.1(7) 4_664 . . 2_665 ?
C14 N2 C14 C6 -25.0(10) 2_665 . . 3_565 ?
C14 N2 C14 C6 -124.9(7) 3_565 . . 3_565 ?
C6 N2 C14 C6 -149.9(14) 2_665 . . 3_565 ?
C6 N2 C14 C6 -74.9(7) . . . 3_565 ?
Cu2 N2 C14 C6 105.1(7) 4_664 . . 3_565 ?
C14 N2 C14 C13 49.9(5) 2_665 . . . ?
C14 N2 C14 C13 -49.9(5) 3_565 . . . ?
C6 N2 C14 C13 74.9(7) 3_565 . . . ?
C6 N2 C14 C13 -74.9(7) 2_665 . . . ?
C6 N2 C14 C13 0.000(5) . . . . ?
Cu2 N2 C14 C13 179.998(4) 4_664 . . . ?
C14 N2 C14 C15 85.0(5) 2_665 . . 2_665 ?
C14 N2 C14 C15 -14.9(8) 3_565 . . 2_665 ?
C6 N2 C14 C15 110.0(9) 3_565 . . 2_665 ?
C6 N2 C14 C15 -39.9(6) 2_665 . . 2_665 ?
C6 N2 C14 C15 35.0(4) . . . 2_665 ?
Cu2 N2 C14 C15 -145.0(4) 4_664 . . 2_665 ?
C14 N2 C14 C15 14.9(8) 2_665 . . 3_565 ?
C14 N2 C14 C15 -85.0(5) 3_565 . . 3_565 ?
C6 N2 C14 C15 39.9(6) 3_565 . . 3_565 ?
C6 N2 C14 C15 -110.0(9) 2_665 . . 3_565 ?
C6 N2 C14 C15 -35.0(4) . . . 3_565 ?
Cu2 N2 C14 C15 145.0(4) 4_664 . . 3_565 ?
C15 C13 C14 C6 -0.3(11) 2_665 . . 2_665 ?
C15 C13 C14 C6 -122.1(11) 3_565 . . 2_665 ?
C5 C13 C14 C6 -61.2(8) . . . 2_665 ?
C6 C13 C14 C6 -122.5(15) 3_565 . . 2_665 ?
C15 C13 C14 C6 122.1(11) 2_665 . . 3_565 ?
C15 C13 C14 C6 0.3(11) 3_565 . . 3_565 ?
C5 C13 C14 C6 61.2(8) . . . 3_565 ?
C6 C13 C14 C6 122.5(15) 2_665 . . 3_565 ?
C15 C13 C14 N2 60.9(7) 2_665 . . . ?
C15 C13 C14 N2 -60.9(7) 3_565 . . . ?
C5 C13 C14 N2 0.000(5) . . . . ?
C6 C13 C14 N2 61.2(8) 2_665 . . . ?
C6 C13 C14 N2 -61.2(8) 3_565 . . . ?
C15 C13 C14 C15 -121.8(15) 3_565 . . 2_665 ?
C5 C13 C14 C15 -60.9(8) . . . 2_665 ?
C6 C13 C14 C15 0.3(11) 2_665 . . 2_665 ?
C6 C13 C14 C15 -122.1(11) 3_565 . . 2_665 ?
C15 C13 C14 C15 121.8(15) 2_665 . . 3_565 ?
C5 C13 C14 C15 60.9(7) . . . 3_565 ?
C6 C13 C14 C15 122.1(11) 2_665 . . 3_565 ?
C6 C13 C14 C15 -0.3(11) 3_565 . . 3_565 ?
C3 C5 C15 C13 -106.5(7) . . . 3_565 ?
C13 C5 C15 C13 73.5(7) . . . 3_565 ?
C13 C5 C15 C13 147.0(14) 2_665 . . 3_565 ?
C15 C5 C15 C13 123.3(7) 3_565 . . 3_565 ?
C15 C5 C15 C13 23.7(10) 2_665 . . 3_565 ?
C3 C5 C15 C13 106.5(7) . . . 2_665 ?
C13 C5 C15 C13 -73.5(7) . . . 2_665 ?
C13 C5 C15 C13 -147.0(14) 3_565 . . 2_665 ?
C15 C5 C15 C13 -23.7(10) 3_565 . . 2_665 ?
C15 C5 C15 C13 -123.3(7) 2_665 . . 2_665 ?
C3 C5 C15 C6 180.000(2) . . . . ?
C13 C5 C15 C6 0.000(3) . . . . ?
C13 C5 C15 C6 73.5(7) 2_665 . . . ?
C13 C5 C15 C6 -73.5(7) 3_565 . . . ?
C15 C5 C15 C6 49.8(5) 3_565 . . . ?
C15 C5 C15 C6 -49.8(5) 2_665 . . . ?
C3 C5 C15 C14 -146.4(4) . . . 3_565 ?
C13 C5 C15 C14 33.6(4) . . . 3_565 ?
C13 C5 C15 C14 107.1(9) 2_665 . . 3_565 ?
C13 C5 C15 C14 -39.9(6) 3_565 . . 3_565 ?
C15 C5 C15 C14 83.4(5) 3_565 . . 3_565 ?
C15 C5 C15 C14 -16.2(7) 2_665 . . 3_565 ?
C3 C5 C15 C14 146.4(4) . . . 2_665 ?
C13 C5 C15 C14 -33.6(4) . . . 2_665 ?
C13 C5 C15 C14 39.9(6) 2_665 . . 2_665 ?
C13 C5 C15 C14 -107.1(9) 3_565 . . 2_665 ?
C15 C5 C15 C14 16.2(7) 3_565 . . 2_665 ?
C15 C5 C15 C14 -83.4(5) 2_665 . . 2_665 ?
C14 C6 C15 C13 -0.3(11) 3_565 . . 3_565 ?
C14 C6 C15 C13 -117.9(11) 2_665 . . 3_565 ?
N2 C6 C15 C13 -59.1(7) . . . 3_565 ?
C13 C6 C15 C13 -118.2(15) 2_665 . . 3_565 ?
C14 C6 C15 C13 117.9(11) 3_565 . . 2_665 ?
C14 C6 C15 C13 0.3(11) 2_665 . . 2_665 ?
N2 C6 C15 C13 59.1(7) . . . 2_665 ?
C13 C6 C15 C13 118.2(15) 3_565 . . 2_665 ?
C14 C6 C15 C5 58.8(8) 3_565 . . . ?
C14 C6 C15 C5 -58.8(8) 2_665 . . . ?
N2 C6 C15 C5 0.000(5) . . . . ?
C13 C6 C15 C5 59.1(7) 3_565 . . . ?
C13 C6 C15 C5 -59.1(7) 2_665 . . . ?
C14 C6 C15 C14 -117.5(15) 2_665 . . 3_565 ?
N2 C6 C15 C14 -58.8(8) . . . 3_565 ?
C13 C6 C15 C14 0.3(11) 3_565 . . 3_565 ?
C13 C6 C15 C14 -117.9(11) 2_665 . . 3_565 ?
C14 C6 C15 C14 117.5(15) 3_565 . . 2_665 ?
N2 C6 C15 C14 58.8(8) . . . 2_665 ?
C13 C6 C15 C14 117.9(11) 3_565 . . 2_665 ?
C13 C6 C15 C14 -0.3(11) 2_665 . . 2_665 ?
